data_1563081
loop_
_publ_author_name
'Day, Bradley E.'
'Bley, Nicholas D.'
'Jones, Heather R.'
'McCullough, Ryan M.'
'Eng, Hank W.'
'Porter, Spencer H.'
'Woodward, Patrick M.'
'Barnes, Paris W.'

_publ_section_title
;
 Structures of ordered tungsten- or molybdenum-containing quaternary
 perovskite oxides
;
_journal_name_full 'Journal of Solid State Chemistry'
_journal_page_first 107
_journal_page_last 116
_journal_paper_doi 10.1016/j.jssc.2011.11.007
_journal_volume 185
_journal_year 2012
_chemical_formula_sum 'Ca3 O6 W'
_chemical_formula_weight 400.08
_space_group_IT_number 14
_space_group_name_Hall '-P 2yn'
_space_group_name_H-M_alt 'P 1 21/n 1'
_symmetry_cell_setting monoclinic
_symmetry_space_group_name_H-M 'P 1 21/n 1'
_cell_angle_alpha 90.0
_cell_angle_beta 90.1915(8)
_cell_angle_gamma 90.0
_cell_formula_units_Z 2
_cell_length_a 5.55175(26)
_cell_length_b 5.81004(27)
_cell_length_c 8.0066(4)
_cell_volume 258.26(2)
_computing_structure_refinement GSAS
_pd_proc_ls_prof_R_factor 0.0251
_pd_proc_ls_prof_wR_factor 0.0388
_refine_ls_goodness_of_fit_all 1.25
_refine_ls_matrix_type full
_refine_ls_number_parameters 73
_refine_ls_number_restraints 0
_refine_ls_shift/su_max 0.05
_refine_ls_shift/su_mean 0.00
_cod_data_source_file mmc4.cif
_cod_data_source_block 22434
_cod_depositor_comments
;
The following automatic conversions were performed:

data item '_geom_angle_publ_flag' value 'N' was changed to 'n' in
accordance with the built-in table derived from the CIF Core
dictionary named 'cif_core.dic' version 2.4.5 last updated on
2014-11-21 (263 times).

data item '_geom_bond_publ_flag' value 'N' was changed to 'n' in
accordance with the built-in table derived from the CIF Core
dictionary named 'cif_core.dic' version 2.4.5 last updated on
2014-11-21 (89 times).

Automatic conversion script
Id: cif_fix_values 8369 2020-08-20 11:38:08Z andrius 
;
_cod_original_cell_volume 258.26(4)
_cod_original_sg_symbol_H-M 'P 21/n'
_cod_database_code 1563081

loop_
_symmetry_equiv_pos_site_id
_symmetry_equiv_pos_as_xyz
1 +x,+y,+z
2 -x+1/2,+y+1/2,-z+1/2
-1 -x,-y,-z
-2 +x+1/2,-y+1/2,+z+1/2

loop_
_atom_site_aniso_label
_atom_site_aniso_U_11
_atom_site_aniso_U_12
_atom_site_aniso_U_13
_atom_site_aniso_U_22
_atom_site_aniso_U_23
_atom_site_aniso_U_33
O1 0.0089(4) 0.00285(31) 0.00072(33) 0.0057(4) -0.0032(4) 0.0111(5)
O2 0.0073(4) -0.00459(35) 0.0029(4) 0.0082(4) -0.00323(34) 0.0099(5)
O3 0.0087(4) -0.00114(29) -0.00018(32) 0.0086(4) -0.0001(4) 0.0046(4)

loop_
_atom_site_type_symbol
_atom_site_label
_atom_site_fract_x
_atom_site_fract_y
_atom_site_fract_z
_atom_site_occupancy
_atom_site_thermal_displace_type
_atom_site_U_iso_or_equiv
_atom_site_symmetry_multiplicity
Ca Ca 0.48520(17) 0.55687(13) 0.25576(16) 1.0 Uiso 0.00803(22) 4
Ca Ca2 0.0 0.5 0.0 1.0 Uiso 0.00557(31) 2
W W 0.5 0.0 0.0 1.0 Uiso 0.00477(27) 2
O O1 0.33351(14) 0.27515(13) 0.06938(11) 1.0 Uani 0.00855 4
O O2 0.21705(15) 0.82446(14) 0.04950(12) 1.0 Uani 0.00847 4
O O3 0.61240(15) -0.05258(14) 0.22537(11) 1.0 Uani 0.00733 4

loop_
_atom_type_symbol
_atom_type_number_in_cell
Ca 6.0
W 2.0
O 12.0

loop_
_geom_angle_atom_site_label_1
_geom_angle_atom_site_label_2
_geom_angle_atom_site_label_3
_geom_angle
_geom_angle_site_symmetry_1
_geom_angle_site_symmetry_2
_geom_angle_site_symmetry_3
_geom_angle_publ_flag
Ca Ca Ca 96.06(4) 2_545 . 2_555 n
Ca Ca Ca2 52.002(27) 2_545 . 1_555 n
Ca Ca Ca2 117.272(34) 2_545 . 1_655 n
Ca Ca Ca2 52.366(18) 2_545 . 2_545 n
Ca Ca Ca2 128.45(5) 2_545 . 2_555 n
Ca Ca W 125.81(5) 2_545 . 1_565 n
Ca Ca W 53.259(28) 2_545 . 2_555 n
Ca Ca O1 40.082(26) 2_545 . 1_555 n
Ca Ca O1 85.36(4) 2_545 . 2_555 n
Ca Ca O2 92.66(4) 2_545 . 1_555 n
Ca Ca O2 42.939(31) 2_545 . 2_545 n
Ca Ca O2 120.98(5) 2_545 . -2_676 n
Ca Ca O3 154.36(5) 2_545 . 1_565 n
Ca Ca O3 116.090(30) 2_545 . 2_655 n
Ca Ca Ca2 61.909(31) 2_555 . 1_555 n
Ca Ca Ca2 126.66(4) 2_555 . 1_655 n
Ca Ca Ca2 131.43(4) 2_555 . 2_545 n
Ca Ca Ca2 55.805(18) 2_555 . 2_555 n
Ca Ca W 54.670(20) 2_555 . 1_565 n
Ca Ca W 63.157(29) 2_555 . 2_555 n
Ca Ca O1 105.24(5) 2_555 . 1_555 n
Ca Ca O1 36.038(27) 2_555 . 2_555 n
Ca Ca O2 36.226(27) 2_555 . 1_555 n
Ca Ca O2 97.01(5) 2_555 . 2_545 n
Ca Ca O2 98.27(4) 2_555 . -2_676 n
Ca Ca O3 59.284(21) 2_555 . 1_565 n
Ca Ca O3 147.79(4) 2_555 . 2_655 n
Ca2 Ca Ca2 106.427(33) 1_555 . 1_655 n
Ca2 Ca Ca2 104.154(21) 1_555 . 2_545 n
Ca2 Ca Ca2 117.439(25) 1_555 . 2_555 n
Ca2 Ca W 73.870(24) 1_555 . 1_565 n
Ca2 Ca W 72.814(19) 1_555 . 2_555 n
Ca2 Ca O1 43.335(26) 1_555 . 1_555 n
Ca2 Ca O1 80.308(30) 1_555 . 2_555 n
Ca2 Ca O2 41.841(22) 1_555 . 1_555 n
Ca2 Ca O2 87.957(34) 1_555 . 2_545 n
Ca2 Ca O2 154.66(4) 1_555 . -2_676 n
Ca2 Ca O3 105.38(4) 1_555 . 1_565 n
Ca2 Ca O3 140.56(5) 1_555 . 2_655 n
Ca2 Ca Ca2 101.729(20) 1_655 . 2_545 n
Ca2 Ca Ca2 113.924(25) 1_655 . 2_555 n
Ca2 Ca W 71.997(22) 1_655 . 1_565 n
Ca2 Ca W 168.973(25) 1_655 . 2_555 n
Ca2 Ca O1 81.78(4) 1_655 . 1_555 n
Ca2 Ca O1 155.923(35) 1_655 . 2_555 n
Ca2 Ca O2 98.29(4) 1_655 . 1_555 n
Ca2 Ca O2 135.97(4) 1_655 . 2_545 n
Ca2 Ca O2 98.106(32) 1_655 . -2_676 n
Ca2 Ca O3 77.883(32) 1_655 . 1_565 n
Ca2 Ca O3 40.065(27) 1_655 . 2_655 n
Ca2 Ca Ca2 111.593(35) 2_545 . 2_555 n
Ca2 Ca W 172.174(34) 2_545 . 1_565 n
Ca2 Ca W 68.276(19) 2_545 . 2_555 n
Ca2 Ca O1 75.019(27) 2_545 . 1_555 n
Ca2 Ca O1 98.80(4) 2_545 . 2_555 n
Ca2 Ca O2 144.78(4) 2_545 . 1_555 n
Ca2 Ca O2 34.426(23) 2_545 . 2_545 n
Ca2 Ca O2 76.360(29) 2_545 . -2_676 n
Ca2 Ca O3 149.25(5) 2_545 . 1_565 n
Ca2 Ca O3 73.346(29) 2_545 . 2_655 n
Ca2 Ca W 75.688(17) 2_555 . 1_565 n
Ca2 Ca W 75.191(23) 2_555 . 2_555 n
Ca2 Ca O1 160.00(4) 2_555 . 1_555 n
Ca2 Ca O1 45.551(23) 2_555 . 2_555 n
Ca2 Ca O2 85.673(27) 2_555 . 1_555 n
Ca2 Ca O2 93.87(4) 2_555 . 2_545 n
Ca2 Ca O2 43.634(21) 2_555 . -2_676 n
Ca2 Ca O3 45.455(25) 2_555 . 1_565 n
Ca2 Ca O3 98.97(4) 2_555 . 2_655 n
W Ca W 117.526(25) 1_565 . 2_555 n
W Ca O1 99.10(4) 1_565 . 1_555 n
W Ca O1 88.385(30) 1_565 . 2_555 n
W Ca O2 35.589(21) 1_565 . 1_555 n
W Ca O2 151.05(4) 1_565 . 2_545 n
W Ca O2 108.768(29) 1_565 . -2_676 n
W Ca O3 35.470(26) 1_565 . 1_565 n
W Ca O3 103.19(4) 1_565 . 2_655 n
W Ca O1 90.841(32) 2_555 . 1_555 n
W Ca O1 35.034(22) 2_555 . 2_555 n
W Ca O2 88.347(30) 2_555 . 1_555 n
W Ca O2 33.850(23) 2_555 . 2_545 n
W Ca O2 84.319(35) 2_555 . -2_676 n
W Ca O3 113.05(4) 2_555 . 1_565 n
W Ca O3 135.13(5) 2_555 . 2_655 n
O1 Ca O1 115.89(4) 1_555 . 2_555 n
O1 Ca O2 79.57(4) 1_555 . 1_555 n
O1 Ca O2 81.45(4) 1_555 . 2_545 n
O1 Ca O2 150.70(4) 1_555 . -2_676 n
O1 Ca O3 134.19(6) 1_555 . 1_565 n
O1 Ca O3 101.03(5) 1_555 . 2_655 n
O1 Ca O2 70.961(32) 2_555 . 1_555 n
O1 Ca O2 66.06(4) 2_555 . 2_545 n
O1 Ca O2 74.64(4) 2_555 . -2_676 n
O1 Ca O3 78.04(4) 2_555 . 1_565 n
O1 Ca O3 139.08(6) 2_555 . 2_655 n
O2 Ca O2 118.10(4) 1_555 . 2_545 n
O2 Ca O2 128.945(30) 1_555 . -2_676 n
O2 Ca O3 63.578(35) 1_555 . 1_565 n
O2 Ca O3 136.19(5) 1_555 . 2_655 n
O2 Ca O2 78.53(5) 2_545 . -2_676 n
O2 Ca O3 139.03(6) 2_545 . 1_565 n
O2 Ca O3 105.10(5) 2_545 . 2_655 n
O2 Ca O3 73.31(4) -2_676 . 1_565 n
O2 Ca O3 64.456(35) -2_676 . 2_655 n
O3 Ca O3 88.98(4) 1_565 . 2_655 n
Ca Ca2 Ca 106.427(33) 1_455 . 1_555 n
Ca Ca2 Ca 75.121(19) 1_455 . 2_545 n
Ca Ca2 Ca 68.706(20) 1_455 . 2_555 n
Ca Ca2 Ca 73.573(33) 1_455 . -1_565 n
Ca Ca2 Ca 180.0 1_455 . -1_665 n
Ca Ca2 Ca 111.294(20) 1_455 . -2_454 n
Ca Ca2 Ca 104.879(19) 1_455 . -2_464 n
Ca Ca2 O1 123.846(29) 1_455 . 1_555 n
Ca Ca2 O1 56.154(29) 1_455 . -1_565 n
Ca Ca2 O2 104.517(25) 1_455 . 1_555 n
Ca Ca2 O2 75.483(25) 1_455 . -1_565 n
Ca Ca2 O3 40.466(28) 1_455 . 2_555 n
Ca Ca2 O3 139.534(28) 1_455 . -2_565 n
Ca Ca2 Ca 72.194(19) 1_555 . 2_545 n
Ca Ca2 Ca 65.725(20) 1_555 . 2_555 n
Ca Ca2 Ca 179.9657 1_555 . -1_565 n
Ca Ca2 Ca 73.573(33) 1_555 . -1_665 n
Ca Ca2 Ca 114.275(20) 1_555 . -2_454 n
Ca Ca2 Ca 107.806(19) 1_555 . -2_464 n
Ca Ca2 O1 44.181(25) 1_555 . 1_555 n
Ca Ca2 O1 135.819(25) 1_555 . -1_565 n
Ca Ca2 O2 52.734(29) 1_555 . 1_555 n
Ca Ca2 O2 127.266(29) 1_555 . -1_565 n
Ca Ca2 O3 69.799(28) 1_555 . 2_555 n
Ca Ca2 O3 110.201(28) 1_555 . -2_565 n
Ca Ca2 Ca 111.593(35) 2_545 . 2_555 n
Ca Ca2 Ca 107.806(19) 2_545 . -1_565 n
Ca Ca2 Ca 104.879(19) 2_545 . -1_665 n
Ca Ca2 Ca 68.407(35) 2_545 . -2_454 n
Ca Ca2 Ca 180.0 2_545 . -2_464 n
Ca Ca2 O1 52.507(28) 2_545 . 1_555 n
Ca Ca2 O1 127.493(28) 2_545 . -1_565 n
Ca Ca2 O2 122.875(32) 2_545 . 1_555 n
Ca Ca2 O2 57.125(32) 2_545 . -1_565 n
Ca Ca2 O3 47.541(27) 2_545 . 2_555 n
Ca Ca2 O3 132.460(27) 2_545 . -2_565 n
Ca Ca2 Ca 114.275(20) 2_555 . -1_565 n
Ca Ca2 Ca 111.294(20) 2_555 . -1_665 n
Ca Ca2 Ca 180.0 2_555 . -2_454 n
Ca Ca2 Ca 68.407(35) 2_555 . -2_464 n
Ca Ca2 O1 109.897(25) 2_555 . 1_555 n
Ca Ca2 O1 70.103(25) 2_555 . -1_565 n
Ca Ca2 O2 35.812(26) 2_555 . 1_555 n
Ca Ca2 O2 144.188(26) 2_555 . -1_565 n
Ca Ca2 O3 68.038(27) 2_555 . 2_555 n
Ca Ca2 O3 111.962(27) 2_555 . -2_565 n
Ca Ca2 Ca 106.427(33) -1_565 . -1_665 n
Ca Ca2 Ca 65.725(20) -1_565 . -2_454 n
Ca Ca2 Ca 72.194(19) -1_565 . -2_464 n
Ca Ca2 O1 135.819(25) -1_565 . 1_555 n
Ca Ca2 O1 44.181(25) -1_565 . -1_565 n
Ca Ca2 O2 127.266(29) -1_565 . 1_555 n
Ca Ca2 O2 52.734(29) -1_565 . -1_565 n
Ca Ca2 O3 110.201(28) -1_565 . 2_555 n
Ca Ca2 O3 69.799(28) -1_565 . -2_565 n
Ca Ca2 Ca 68.706(20) -1_665 . -2_454 n
Ca Ca2 Ca 75.121(19) -1_665 . -2_464 n
Ca Ca2 O1 56.154(29) -1_665 . 1_555 n
Ca Ca2 O1 123.846(29) -1_665 . -1_565 n
Ca Ca2 O2 75.483(25) -1_665 . 1_555 n
Ca Ca2 O2 104.517(25) -1_665 . -1_565 n
Ca Ca2 O3 139.534(28) -1_665 . 2_555 n
Ca Ca2 O3 40.466(28) -1_665 . -2_565 n
Ca Ca2 Ca 111.593(35) -2_454 . -2_464 n
Ca Ca2 O1 70.103(25) -2_565 . 1_555 n
Ca Ca2 O1 109.897(25) -2_565 . -1_565 n
Ca Ca2 O2 144.188(26) -2_565 . 1_555 n
Ca Ca2 O2 35.812(26) -2_565 . -1_565 n
Ca Ca2 O3 111.962(27) -2_565 . 2_555 n
Ca Ca2 O3 68.038(27) -2_565 . -2_565 n
Ca Ca2 O1 127.493(28) -2_575 . 1_555 n
Ca Ca2 O1 52.507(28) -2_575 . -1_565 n
Ca Ca2 O2 57.125(32) -2_575 . 1_555 n
Ca Ca2 O2 122.875(32) -2_575 . -1_565 n
Ca Ca2 O3 132.460(27) -2_575 . 2_555 n
Ca Ca2 O3 47.541(27) -2_575 . -2_565 n
O1 Ca2 O1 179.9802 1_555 . -1_565 n
O1 Ca2 O2 90.174(31) 1_555 . 1_555 n
O1 Ca2 O2 89.826(31) 1_555 . -1_565 n
O1 Ca2 O3 85.174(32) 1_555 . 2_555 n
O1 Ca2 O3 94.826(32) 1_555 . -2_565 n
O1 Ca2 O2 89.826(31) -1_565 . 1_555 n
O1 Ca2 O2 90.174(31) -1_565 . -1_565 n
O1 Ca2 O3 94.826(32) -1_565 . 2_555 n
O1 Ca2 O3 85.174(32) -1_565 . -2_565 n
O2 Ca2 O2 179.9604 1_555 . -1_565 n
O2 Ca2 O3 95.082(32) 1_555 . 2_555 n
O2 Ca2 O3 84.918(32) 1_555 . -2_565 n
O2 Ca2 O3 84.918(32) -1_565 . 2_555 n
O2 Ca2 O3 95.082(32) -1_565 . -2_565 n
O3 Ca2 O3 180.0 2_555 . -2_565 n
Ca W Ca 72.072(19) 1_545 . 2_545 n
Ca W Ca 179.9802 1_545 . -1_665 n
Ca W Ca 107.928(19) 1_545 . -2_554 n
Ca W O1 117.137(32) 1_545 . 1_555 n
Ca W O1 62.863(32) 1_545 . -1_655 n
Ca W O2 55.424(34) 1_545 . 1_545 n
Ca W O2 124.576(34) 1_545 . -1_665 n
Ca W O3 45.865(30) 1_545 . 1_555 n
Ca W O3 134.135(30) 1_545 . -1_655 n
Ca W Ca 107.928(19) 2_545 . -1_665 n
Ca W Ca 179.9657 2_545 . -2_554 n
Ca W O1 50.453(27) 2_545 . 1_555 n
Ca W O1 129.547(27) 2_545 . -1_655 n
Ca W O2 43.132(29) 2_545 . 1_545 n
Ca W O2 136.868(29) 2_545 . -1_665 n
Ca W O3 74.229(31) 2_545 . 1_555 n
Ca W O3 105.771(31) 2_545 . -1_655 n
Ca W Ca 72.072(19) -1_665 . -2_554 n
Ca W O1 62.863(32) -1_665 . 1_555 n
Ca W O1 117.137(32) -1_665 . -1_655 n
Ca W O2 124.576(34) -1_665 . 1_545 n
Ca W O2 55.424(34) -1_665 . -1_665 n
Ca W O3 134.135(30) -1_665 . 1_555 n
Ca W O3 45.865(30) -1_665 . -1_655 n
Ca W O1 129.547(27) -2_665 . 1_555 n
Ca W O1 50.453(27) -2_665 . -1_655 n
Ca W O2 136.868(29) -2_665 . 1_545 n
Ca W O2 43.132(29) -2_665 . -1_665 n
Ca W O3 105.771(31) -2_665 . 1_555 n
Ca W O3 74.229(31) -2_665 . -1_655 n
O1 W O1 179.9657 1_555 . -1_655 n
O1 W O2 89.29(4) 1_555 . 1_545 n
O1 W O2 90.71(4) 1_555 . -1_665 n
O1 W O3 90.90(4) 1_555 . 1_555 n
O1 W O3 89.10(4) 1_555 . -1_655 n
O1 W O2 90.71(4) -1_655 . 1_545 n
O1 W O2 89.29(4) -1_655 . -1_665 n
O1 W O3 89.10(4) -1_655 . 1_555 n
O1 W O3 90.90(4) -1_655 . -1_655 n
O2 W O2 180.0 1_545 . -1_665 n
O2 W O3 89.15(4) 1_545 . 1_555 n
O2 W O3 90.85(4) 1_545 . -1_655 n
O2 W O3 90.85(4) -1_665 . 1_555 n
O2 W O3 89.15(4) -1_665 . -1_655 n
O3 W O3 179.9802 1_555 . -1_655 n
Ca O1 Ca 103.88(4) 1_555 . 2_545 n
Ca O1 Ca2 92.48(4) 1_555 . 1_555 n
Ca O1 W 125.77(4) 1_555 . 1_555 n
Ca O1 Ca2 81.942(33) 2_545 . 1_555 n
Ca O1 W 94.514(34) 2_545 . 1_555 n
Ca2 O1 W 140.94(4) 1_555 . 1_555 n
Ca O2 Ca 100.84(4) 1_555 . 2_555 n
Ca O2 Ca 156.17(4) 1_555 . -2_464 n
Ca O2 Ca2 85.425(34) 1_555 . 1_555 n
Ca O2 W 88.99(4) 1_555 . 1_565 n
Ca O2 Ca 101.47(5) 2_555 . -2_464 n
Ca O2 Ca2 109.76(4) 2_555 . 1_555 n
Ca O2 W 103.02(4) 2_555 . 1_565 n
Ca O2 Ca2 79.241(31) -2_575 . 1_555 n
Ca O2 W 94.07(4) -2_575 . 1_565 n
Ca2 O2 W 147.22(4) 1_555 . 1_565 n
Ca O3 Ca 122.47(5) 1_545 . 2_645 n
Ca O3 Ca2 87.00(4) 1_545 . 2_545 n
Ca O3 W 98.67(5) 1_545 . 1_555 n
Ca O3 Ca2 99.47(5) 2_645 . 2_545 n
Ca O3 W 108.94(5) 2_645 . 1_555 n
Ca2 O3 W 141.40(4) 2_545 . 1_555 n

loop_
_geom_bond_atom_site_label_1
_geom_bond_atom_site_label_2
_geom_bond_distance
_geom_bond_site_symmetry_1
_geom_bond_site_symmetry_2
_geom_bond_publ_flag
Ca Ca 3.9072(13) . 2_545 n
Ca Ca 3.9072(13) . 2_555 n
Ca Ca2 3.3944(11) . 1_555 n
Ca Ca2 3.5369(10) . 1_655 n
Ca Ca2 3.7813(10) . 2_545 n
Ca Ca2 3.2339(9) . 2_555 n
Ca W 3.2908(10) . 1_565 n
Ca W 3.3503(11) . 2_555 n
Ca W 3.4734(11) . 2_655 n
Ca O1 2.3679(13) . 1_555 n
Ca O1 2.5915(13) . 2_555 n
Ca O1 2.9597(16) . -1_665 n
Ca O2 2.7100(15) . 1_555 n
Ca O2 2.3510(14) . 2_545 n
Ca O2 2.7646(15) . -2_565 n
Ca O3 2.3891(11) . 1_565 n
Ca O3 3.3820(12) . 2_555 n
Ca O3 2.3272(12) . 2_655 n
Ca2 Ca 3.5369(10) . 1_455 n
Ca2 Ca 3.3944(11) . 1_555 n
Ca2 Ca 3.2339(9) . 2_545 n
Ca2 Ca 3.7813(10) . 2_555 n
Ca2 Ca 3.3944(11) . -1_565 n
Ca2 Ca 3.5369(10) . -1_665 n
Ca2 Ca 3.7813(10) . -2_454 n
Ca2 Ca 3.2339(9) . -2_464 n
Ca2 O1 2.3316(8) . 1_555 n
Ca2 O1 2.3316(8) . -1_565 n
Ca2 O2 2.2715(8) . 1_555 n
Ca2 O2 2.2715(8) . -1_565 n
Ca2 O3 2.3080(8) . 2_555 n
Ca2 O3 2.3080(8) . -2_454 n
W Ca 3.2908(10) . 1_545 n
W Ca 3.3503(11) . 2_545 n
W Ca 3.4734(11) . 2_645 n
W Ca 3.2908(10) . -1_665 n
W Ca 3.4734(11) . -2_454 n
W Ca 3.3503(11) . -2_554 n
W O1 1.9293(8) . 1_555 n
W O1 1.9293(8) . -1_655 n
W O2 1.9155(8) . 1_545 n
W O2 1.9155(8) . -1_665 n
W O3 1.9316(9) . 1_555 n
W O3 1.9316(9) . -1_655 n
O1 Ca 2.3679(13) . 1_555 n
O1 Ca 2.5915(13) . 2_545 n
O1 Ca 2.9597(16) . -1_665 n
O1 Ca2 2.3316(8) . 1_555 n
O1 W 1.9293(8) . 1_555 n
O1 O1 3.3900(16) . -1_665 n
O1 O2 2.7017(11) . 1_545 n
O1 O2 3.2601(11) . 1_555 n
O1 O2 3.0786(12) . 2_545 n
O1 O2 3.2502(12) . -1_565 n
O1 O2 2.7355(12) . -1_665 n
O1 O3 2.7513(11) . 1_555 n
O1 O3 3.1397(12) . 2_555 n
O1 O3 2.7086(12) . -1_655 n
O1 O3 3.4160(12) . -2_454 n
O2 Ca 2.7100(15) . 1_555 n
O2 Ca 2.3510(14) . 2_555 n
O2 Ca 2.7646(15) . -2_464 n
O2 Ca2 2.2715(8) . 1_555 n
O2 W 1.9155(8) . 1_565 n
O2 O1 3.2601(11) . 1_555 n
O2 O1 2.7017(11) . 1_565 n
O2 O1 3.0786(12) . 2_555 n
O2 O1 3.2502(12) . -1_565 n
O2 O1 2.7355(12) . -1_665 n
O2 O2 3.2534(18) . -1_575 n
O2 O3 2.7000(12) . 1_565 n
O2 O3 3.3786(11) . 2_555 n
O2 O3 2.7405(12) . -1_665 n
O2 O3 3.0916(12) . -2_454 n
O3 Ca 2.3891(11) . 1_545 n
O3 Ca 3.3820(12) . 2_545 n
O3 Ca 2.3272(12) . 2_645 n
O3 Ca2 2.3080(8) . 2_545 n
O3 W 1.9316(9) . 1_555 n
O3 O1 2.7513(11) . 1_555 n
O3 O1 3.1397(12) . 2_545 n
O3 O1 2.7086(12) . -1_655 n
O3 O1 3.4160(12) . -2_555 n
O3 O2 2.7000(12) . 1_545 n
O3 O2 3.3786(11) . 2_545 n
O3 O2 2.7405(12) . -1_665 n
O3 O2 3.0916(12) . -2_555 n
O3 O3 3.3053(8) . 2_645 n
O3 O3 3.3053(8) . 2_655 n
